data_7051266
loop_
_publ_author_name
'Bermejo, Manuel R.'
'Gonz\'alez, Ana M.'
'Fondo, Matilde'
'Garc\'ia-Deibe, Ana'
'Maneiro, Marcelino'
'Sanmart\'in, Jes\'us'
'Hoyos, Olga L.'
'Watkinson, Michael'

_publ_section_title
;
 A direct route to obtain manganese(III) complexes with a new class of
 asymmetrical Schiff base ligands
;
_journal_issue 4
_journal_name_full 'New Journal of Chemistry'
_journal_page_first 235
_journal_paper_doi 10.1039/b000235f
_journal_volume 24
_journal_year 2000
_chemical_formula_sum 'C15 H14 N2 O3'
_chemical_formula_weight 270.28
_chemical_name_systematic
;
 ?
;
_space_group_IT_number 14
_symmetry_cell_setting monoclinic
_symmetry_space_group_name_Hall '-P 2yn'
_symmetry_space_group_name_H-M 'P 1 21/n 1'
_atom_sites_solution_hydrogens geom
_atom_sites_solution_primary direct
_atom_sites_solution_secondary difmap
_audit_creation_method SHELXL
_cell_angle_alpha 90.00
_cell_angle_beta 94.307(2)
_cell_angle_gamma 90.00
_cell_formula_units_Z 4
_cell_length_a 6.6655(2)
_cell_length_b 16.4067(5)
_cell_length_c 12.79380(10)
_cell_measurement_temperature 298(2)
_cell_volume 1395.16(6)
_computing_cell_refinement 'Siemens SMART'
_computing_data_collection 'Siemens SMART'
_computing_data_reduction 'Siemens SAINT'
_computing_molecular_graphics 'Siemens SHELXTL'
_computing_publication_material 'Siemens SHELXTL'
_computing_structure_refinement 'SHELXL-93 (Sheldrick, 1993)'
_computing_structure_solution 'SHELXS-86 (Sheldrick, 1990)'
_diffrn_ambient_temperature 298(2)
_diffrn_measurement_device 'Siemens CCD'
_diffrn_measurement_method '\w scans'
_diffrn_radiation_monochromator graphite
_diffrn_radiation_source 'fine-focus sealed tube'
_diffrn_radiation_type MoK\a
_diffrn_radiation_wavelength 0.71073
_diffrn_reflns_av_R_equivalents 0.0524
_diffrn_reflns_av_sigmaI/netI 0.0830
_diffrn_reflns_limit_h_max 7
_diffrn_reflns_limit_h_min -4
_diffrn_reflns_limit_k_max 17
_diffrn_reflns_limit_k_min -19
_diffrn_reflns_limit_l_max 15
_diffrn_reflns_limit_l_min -12
_diffrn_reflns_number 4969
_diffrn_reflns_theta_max 25.04
_diffrn_reflns_theta_min 2.02
_diffrn_standards_decay_% -2.07
_exptl_absorpt_coefficient_mu 0.091
_exptl_absorpt_correction_T_max 1.000000
_exptl_absorpt_correction_T_min 0.346661
_exptl_absorpt_correction_type Sadabs
_exptl_crystal_colour Yellow
_exptl_crystal_density_diffrn 1.287
_exptl_crystal_description Plate
_exptl_crystal_F_000 568
_exptl_crystal_size_max 0.20
_exptl_crystal_size_mid 0.15
_exptl_crystal_size_min 0.05
_refine_diff_density_max 0.171
_refine_diff_density_min -0.177
_refine_diff_density_rms 0.044
_refine_ls_extinction_coef 0.0114(31)
_refine_ls_extinction_expression Fc^*^=kFc[1+0.001xFc^2^\l^3^/sin(2\q)]^-1/4^
_refine_ls_extinction_method SHELXL
_refine_ls_goodness_of_fit_all 0.959
_refine_ls_goodness_of_fit_obs 1.114
_refine_ls_matrix_type full
_refine_ls_number_parameters 182
_refine_ls_number_reflns 2451
_refine_ls_number_restraints 0
_refine_ls_restrained_S_all 0.959
_refine_ls_restrained_S_obs 1.114
_refine_ls_R_factor_all 0.1253
_refine_ls_R_factor_obs 0.0584
_refine_ls_shift/esd_max 0.000
_refine_ls_shift/esd_mean 0.000
_refine_ls_structure_factor_coef Fsqd
_refine_ls_weighting_details 'w=1/[\s^2^(Fo^2^)+(0.0690P)^2^+0.0000P] where P=(Fo^2^+2Fc^2^)/3'
_refine_ls_weighting_scheme calc
_refine_ls_wR_factor_all 0.1590
_refine_ls_wR_factor_obs 0.1288
_reflns_number_observed 1273
_reflns_number_total 2451
_reflns_observed_criterion >2sigma(I)
_cod_data_source_file b000235f.txt
_cod_data_source_block amsal
_cod_depositor_comments
;
The following automatic conversions were performed:
'_symmetry_cell_setting' value 'Monoclinic' changed to 'monoclinic'
according to '/home/saulius/struct/CIF-dictionaries/cif_core.dic'
dictionary named 'cif_core.dic' version 2.4.1 from 2010-06-29.

Automatic conversion script
Id: cif_fix_enum 1527 2010-12-29 10:47:43Z saulius 

The following automatic conversions were performed:

'_refine_ls_weighting_scheme' value 'calc
w=1/[\s^2^(Fo^2^)+(0.0690P)^2^+0.0000P] where P=(Fo^2^+2Fc^2^)/3' was
changed to 'calc'. New tag '_refine_ls_weighting_details' was
created. The value of the new tag was set to
'w=1/[\s^2^(Fo^2^)+(0.0690P)^2^+0.0000P] where P=(Fo^2^+2Fc^2^)/3'.

Automatic conversion script
Id: cif_fix_values 3143 2015-03-26 13:38:13Z robertas 
;
_cod_original_sg_symbol_H-M P2(1)/n
_cod_database_code 7051266

loop_
_symmetry_equiv_pos_as_xyz
'x, y, z'
'-x+1/2, y+1/2, -z+1/2'
'-x, -y, -z'
'x-1/2, -y-1/2, z-1/2'

loop_
_atom_site_aniso_label
_atom_site_aniso_U_11
_atom_site_aniso_U_22
_atom_site_aniso_U_33
_atom_site_aniso_U_23
_atom_site_aniso_U_13
_atom_site_aniso_U_12
O1 0.0708(13) 0.091(2) 0.0367(13) 0.0002(11) 0.0176(10) -0.0132(11)
O2 0.0782(14) 0.100(2) 0.045(2) -0.0165(13) 0.0240(12) -0.0098(12)
O3 0.0666(14) 0.148(2) 0.143(3) -0.080(2) -0.019(2) 0.035(2)
N1 0.0562(13) 0.064(2) 0.0372(14) -0.0091(12) 0.0130(11) -0.0067(11)
N2 0.0562(14) 0.058(2) 0.060(2) -0.0060(13) 0.0128(14) -0.0017(12)
C1 0.055(2) 0.055(2) 0.042(2) 0.002(2) 0.0078(14) 0.0015(14)
C2 0.067(2) 0.084(2) 0.063(3) 0.005(2) 0.021(2) -0.013(2)
C3 0.064(2) 0.091(3) 0.092(3) -0.006(2) 0.013(2) -0.022(2)
C4 0.062(2) 0.093(3) 0.088(3) -0.030(2) 0.006(2) -0.013(2)
C5 0.059(2) 0.095(2) 0.054(2) -0.020(2) 0.009(2) -0.003(2)
C6 0.0440(14) 0.060(2) 0.041(2) -0.0016(15) 0.0093(13) 0.0014(13)
C7 0.055(2) 0.058(2) 0.041(2) 0.0007(15) 0.0151(14) -0.0004(14)
C8 0.071(2) 0.064(2) 0.059(2) 0.000(2) 0.025(2) -0.003(2)
C9 0.054(2) 0.048(2) 0.079(3) 0.003(2) 0.005(2) 0.0036(14)
C10 0.064(2) 0.051(2) 0.059(2) 0.006(2) 0.003(2) -0.0060(15)
C11 0.102(3) 0.066(2) 0.102(4) 0.007(2) -0.035(3) -0.001(2)
C12 0.158(4) 0.081(3) 0.081(4) 0.004(3) -0.042(3) -0.025(3)
C13 0.158(4) 0.104(3) 0.066(3) -0.024(3) 0.022(3) -0.055(3)
C14 0.095(3) 0.126(4) 0.107(4) -0.059(3) 0.034(3) -0.020(3)
C15 0.065(2) 0.087(2) 0.072(3) -0.022(2) 0.013(2) -0.005(2)

loop_
_atom_site_label
_atom_site_type_symbol
_atom_site_fract_x
_atom_site_fract_y
_atom_site_fract_z
_atom_site_U_iso_or_equiv
_atom_site_thermal_displace_type
_atom_site_occupancy
_atom_site_calc_flag
_atom_site_refinement_flags
_atom_site_disorder_group
O1 O 0.1381(3) 0.73322(12) 0.8635(2) 0.0656(6) Uani 1 d . .
H1A H 0.2014(3) 0.73912(12) 0.8115(2) 0.098 Uiso 1 calc R .
O2 O -0.1474(3) 0.74934(13) 1.1976(2) 0.0732(7) Uani 1 d . .
O3 O -0.1175(3) 0.4924(2) 0.8967(3) 0.1204(12) Uani 1 d . .
H3A H -0.1378(3) 0.5245(2) 0.9439(3) 0.181 Uiso 1 calc R .
N1 N -0.0329(3) 0.72188(13) 1.0396(2) 0.0519(6) Uani 1 d . .
H1B H -0.0586(3) 0.69383(13) 0.9834(2) 0.062 Uiso 1 calc R .
N2 N -0.3096(3) 0.60272(13) 0.9978(2) 0.0575(7) Uani 1 d . .
C1 C 0.2305(4) 0.7756(2) 0.9455(2) 0.0504(7) Uani 1 d . .
C2 C 0.4043(4) 0.8211(2) 0.9395(3) 0.0707(10) Uani 1 d . .
H2A H 0.4653(4) 0.8239(2) 0.8765(3) 0.085 Uiso 1 calc R .
C3 C 0.4874(5) 0.8621(2) 1.0262(3) 0.0823(11) Uani 1 d . .
H3B H 0.6044(5) 0.8923(2) 1.0215(3) 0.099 Uiso 1 calc R .
C4 C 0.3987(4) 0.8586(2) 1.1192(3) 0.0807(11) Uani 1 d . .
H4A H 0.4547(4) 0.8871(2) 1.1771(3) 0.097 Uiso 1 calc R .
C5 C 0.2259(4) 0.8129(2) 1.1273(3) 0.0689(9) Uani 1 d . .
H5A H 0.1674(4) 0.8099(2) 1.1910(3) 0.083 Uiso 1 calc R .
C6 C 0.1403(4) 0.7717(2) 1.0402(2) 0.0478(7) Uani 1 d . .
C7 C -0.1631(4) 0.7119(2) 1.1137(2) 0.0509(8) Uani 1 d . .
C8 C -0.3311(4) 0.6521(2) 1.0904(3) 0.0638(9) Uani 1 d . .
H8A H -0.3388(4) 0.6163(2) 1.1503(3) 0.077 Uiso 1 calc R .
H8B H -0.4570(4) 0.6819(2) 1.0813(3) 0.077 Uiso 1 calc R .
C9 C -0.4564(4) 0.5929(2) 0.9300(3) 0.0605(9) Uani 1 d . .
H9A H -0.5761(4) 0.6201(2) 0.9393(3) 0.073 Uiso 1 calc R .
C10 C -0.4460(4) 0.5411(2) 0.8387(3) 0.0582(8) Uani 1 d . .
C11 C -0.6051(6) 0.5371(2) 0.7615(4) 0.0920(13) Uani 1 d . .
H11A H -0.7188(6) 0.5688(2) 0.7691(4) 0.110 Uiso 1 calc R .
C12 C -0.5998(8) 0.4884(3) 0.6751(4) 0.109(2) Uani 1 d . .
H12A H -0.7081(8) 0.4872(3) 0.6249(4) 0.131 Uiso 1 calc R .
C13 C -0.4339(8) 0.4418(3) 0.6635(4) 0.109(2) Uani 1 d . .
H13A H -0.4284(8) 0.4092(3) 0.6043(4) 0.131 Uiso 1 calc R .
C14 C -0.2750(6) 0.4424(3) 0.7380(4) 0.108(2) Uani 1 d . .
H14A H -0.1647(6) 0.4088(3) 0.7302(4) 0.130 Uiso 1 calc R .
C15 C -0.2777(5) 0.4925(2) 0.8249(3) 0.0745(10) Uani 1 d . .

loop_
_atom_type_symbol
_atom_type_description
_atom_type_scat_dispersion_real
_atom_type_scat_dispersion_imag
_atom_type_scat_source
C C 0.0033 0.0016 'International Tables Vol C Tables 4.2.6.8 and 6.1.1.4'
H H 0.0000 0.0000 'International Tables Vol C Tables 4.2.6.8 and 6.1.1.4'
N N 0.0061 0.0033 'International Tables Vol C Tables 4.2.6.8 and 6.1.1.4'
O O 0.0106 0.0060 'International Tables Vol C Tables 4.2.6.8 and 6.1.1.4'

loop_
_geom_angle_atom_site_label_1
_geom_angle_atom_site_label_2
_geom_angle_atom_site_label_3
_geom_angle
_geom_angle_site_symmetry_1
_geom_angle_site_symmetry_3
_geom_angle_publ_flag
C7 N1 C6 129.6(2) . . ?
C9 N2 C8 120.7(3) . . ?
O1 C1 C2 124.2(3) . . ?
O1 C1 C6 116.4(2) . . ?
C2 C1 C6 119.4(3) . . ?
C3 C2 C1 120.4(3) . . ?
C4 C3 C2 120.4(3) . . ?
C3 C4 C5 120.3(3) . . ?
C4 C5 C6 119.8(3) . . ?
C5 C6 C1 119.8(3) . . ?
C5 C6 N1 124.9(2) . . ?
C1 C6 N1 115.3(2) . . ?
O2 C7 N1 122.4(3) . . ?
O2 C7 C8 120.7(2) . . ?
N1 C7 C8 116.9(3) . . ?
N2 C8 C7 114.1(2) . . ?
N2 C9 C10 123.0(3) . . ?
C11 C10 C15 117.2(3) . . ?
C11 C10 C9 121.2(3) . . ?
C15 C10 C9 121.5(3) . . ?
C12 C11 C10 122.4(4) . . ?
C13 C12 C11 119.2(4) . . ?
C12 C13 C14 120.8(4) . . ?
C13 C14 C15 120.4(4) . . ?
O3 C15 C14 119.1(3) . . ?
O3 C15 C10 120.9(3) . . ?
C14 C15 C10 119.9(4) . . ?

loop_
_geom_bond_atom_site_label_1
_geom_bond_atom_site_label_2
_geom_bond_distance
_geom_bond_site_symmetry_2
_geom_bond_publ_flag
O1 C1 1.367(3) . ?
O2 C7 1.235(3) . ?
O3 C15 1.355(4) . ?
N1 C7 1.342(3) . ?
N1 C6 1.414(3) . ?
N2 C9 1.268(4) . ?
N2 C8 1.451(4) . ?
C1 C2 1.385(4) . ?
C1 C6 1.394(4) . ?
C2 C3 1.377(5) . ?
C3 C4 1.369(5) . ?
C4 C5 1.384(4) . ?
C5 C6 1.389(4) . ?
C7 C8 1.501(4) . ?
C9 C10 1.450(4) . ?
C10 C11 1.395(5) . ?
C10 C15 1.399(4) . ?
C11 C12 1.366(6) . ?
C12 C13 1.361(5) . ?
C13 C14 1.371(6) . ?
C14 C15 1.383(5) . ?

loop_
_geom_torsion_atom_site_label_1
_geom_torsion_atom_site_label_2
_geom_torsion_atom_site_label_3
_geom_torsion_atom_site_label_4
_geom_torsion
_geom_torsion_site_symmetry_1
_geom_torsion_site_symmetry_2
_geom_torsion_site_symmetry_3
_geom_torsion_site_symmetry_4
_geom_torsion_publ_flag
O1 C1 C2 C3 179.9(3) . . . . ?
C6 C1 C2 C3 0.0(5) . . . . ?
C1 C2 C3 C4 -0.3(5) . . . . ?
C2 C3 C4 C5 0.9(6) . . . . ?
C3 C4 C5 C6 -1.2(5) . . . . ?
C4 C5 C6 C1 0.9(5) . . . . ?
C4 C5 C6 N1 178.6(3) . . . . ?
O1 C1 C6 C5 179.7(3) . . . . ?
C2 C1 C6 C5 -0.3(4) . . . . ?
O1 C1 C6 N1 1.9(4) . . . . ?
C2 C1 C6 N1 -178.2(2) . . . . ?
C7 N1 C6 C5 9.5(5) . . . . ?
C7 N1 C6 C1 -172.7(3) . . . . ?
C6 N1 C7 O2 1.4(5) . . . . ?
C6 N1 C7 C8 -178.4(2) . . . . ?
C9 N2 C8 C7 -133.1(3) . . . . ?
O2 C7 C8 N2 -169.6(3) . . . . ?
N1 C7 C8 N2 10.1(4) . . . . ?
C8 N2 C9 C10 -177.0(3) . . . . ?
N2 C9 C10 C11 -174.7(3) . . . . ?
N2 C9 C10 C15 6.1(5) . . . . ?
C15 C10 C11 C12 -0.2(5) . . . . ?
C9 C10 C11 C12 -179.5(3) . . . . ?
C10 C11 C12 C13 0.1(6) . . . . ?
C11 C12 C13 C14 1.1(7) . . . . ?
C12 C13 C14 C15 -2.2(7) . . . . ?
C13 C14 C15 O3 -179.3(4) . . . . ?
C13 C14 C15 C10 2.1(6) . . . . ?
C11 C10 C15 O3 -179.5(3) . . . . ?
C9 C10 C15 O3 -0.2(5) . . . . ?
C11 C10 C15 C14 -0.9(5) . . . . ?
C9 C10 C15 C14 178.4(3) . . . . ?

loop_
_cod_related_entry_id
_cod_related_entry_database
_cod_related_entry_code
1 ChemSpider 21189717
